data_7044180
loop_
_publ_author_name
'Williams, Morwen'
'Green, Adam I.'
'Fernandez-Cestau, Julio'
'Hughes, David L.'
'O'Connell, Maria Anne'
'Searcey, Mark'
'Bertrand, Beno\^it'
'Bochmann, Manfred'

_publ_section_title
;
 (C^Npz^C)AuIII complexes of acyclic carbene ligands: synthesis and
 anticancer properties
;
_journal_name_full 'Dalton Trans.'
_journal_paper_doi 10.1039/C7DT02804K
_journal_year 2017
_chemical_formula_sum 'C37 H44 Au F6 N4 O2 Sb'
_chemical_formula_weight 1009.48
_chemical_name_systematic Complex6
_chemical_properties_physical ', Light-sensitive'
_space_group_IT_number 14
_symmetry_cell_setting monoclinic
_symmetry_Int_Tables_number 14
_symmetry_space_group_name_Hall '-P 2yn'
_symmetry_space_group_name_H-M 'P 1 21/n 1'
_atom_sites_solution_hydrogens mixed
_audit_creation_date 2017-03-07T15:33:12-00:00
_audit_creation_method 'WinGX routine CIF_UPDATE'
_audit_update_record
;
2017-07-11 deposited with the CCDC.
2017-09-11 downloaded from the CCDC.
;
_cell_angle_alpha 90
_cell_angle_beta 113.013(2)
_cell_angle_gamma 90
_cell_formula_units_Z 4
_cell_length_a 18.8919(3)
_cell_length_b 10.15450(10)
_cell_length_c 20.9719(4)
_cell_measurement_reflns_used 19617
_cell_measurement_temperature 100(2)
_cell_measurement_theta_max 29.535
_cell_measurement_theta_min 2.174
_cell_volume 3703.02(11)
_computing_cell_refinement 'CrysAlisPro 1.171.38.43 (Rigaku OD, 2015)'
_computing_data_collection 'CrysAlisPro 1.171.38.43 (Rigaku OD, 2015)'
_computing_data_reduction 'CrysAlisPro 1.171.38.43 (Rigaku OD, 2015)'
_computing_structure_refinement 'SHELXL-2014/7 (Sheldrick, 2014)'
_diffrn_ambient_temperature 100(2)
_diffrn_detector 'CCD plate'
_diffrn_measured_fraction_theta_full 0.999
_diffrn_measured_fraction_theta_max 0.996
_diffrn_measurement_device 'abstract diffractometer'
_diffrn_measurement_device_type 'dtrek-CrysAlisPro-abstract goniometer imported rigaku-d*trek images'
_diffrn_measurement_method '\w scans'
_diffrn_orient_matrix_type 'CrysAlisPro convention (1999,Acta A55,543-557)'
_diffrn_orient_matrix_UB_11 0.0337706
_diffrn_orient_matrix_UB_12 0.0122528
_diffrn_orient_matrix_UB_13 0.0299048
_diffrn_orient_matrix_UB_21 0.019557
_diffrn_orient_matrix_UB_22 -0.0499115
_diffrn_orient_matrix_UB_23 -0.0103527
_diffrn_orient_matrix_UB_31 0.0118807
_diffrn_orient_matrix_UB_32 0.0473001
_diffrn_orient_matrix_UB_33 -0.0186696
_diffrn_radiation_monochromator graphite
_diffrn_radiation_probe x-ray
_diffrn_radiation_type MoK\a
_diffrn_radiation_wavelength 0.71075
_diffrn_reflns_av_R_equivalents 0.0277
_diffrn_reflns_av_unetI/netI 0.0358
_diffrn_reflns_Laue_measured_fraction_full 0.999
_diffrn_reflns_Laue_measured_fraction_max 0.996
_diffrn_reflns_limit_h_max 24
_diffrn_reflns_limit_h_min -21
_diffrn_reflns_limit_k_max 8
_diffrn_reflns_limit_k_min -13
_diffrn_reflns_limit_l_max 27
_diffrn_reflns_limit_l_min -27
_diffrn_reflns_number 27328
_diffrn_reflns_point_group_measured_fraction_full 0.999
_diffrn_reflns_point_group_measured_fraction_max 0.996
_diffrn_reflns_theta_full 25.242
_diffrn_reflns_theta_max 27.485
_diffrn_reflns_theta_min 1.858
_diffrn_source 'fine-focus sealed X-ray tube'
_diffrn_source_type 'Enhance (Mo) X-ray Source'
_exptl_absorpt_coefficient_mu 4.756
_exptl_absorpt_correction_T_max 1
_exptl_absorpt_correction_T_min 0.85027
_exptl_absorpt_correction_type multi-scan
_exptl_absorpt_process_details
;
        CrysAlisPro 1.171.38.43 (Rigaku Oxford Diffraction, 2015)
        Empirical absorption correction using spherical harmonics,
 implemented in SCALE3 ABSPACK scaling algorithm.
;
_exptl_crystal_colour yellow
_exptl_crystal_density_diffrn 1.811
_exptl_crystal_description block
_exptl_crystal_F_000 1976
_exptl_crystal_recrystallization_method 'Re-crystallisation from solvent: CH2Cl2, Hexane'
_exptl_crystal_size_max 0.08
_exptl_crystal_size_mid 0.07
_exptl_crystal_size_min 0.05
_refine_diff_density_max 0.857
_refine_diff_density_min -0.634
_refine_diff_density_rms 0.111
_refine_ls_extinction_method none
_refine_ls_goodness_of_fit_ref 1.023
_refine_ls_hydrogen_treatment mixed
_refine_ls_matrix_type full
_refine_ls_number_parameters 477
_refine_ls_number_reflns 8448
_refine_ls_number_restraints 0
_refine_ls_restrained_S_all 1.023
_refine_ls_R_factor_all 0.0301
_refine_ls_R_factor_gt 0.0243
_refine_ls_shift/su_max 0.001
_refine_ls_shift/su_mean 0
_refine_ls_structure_factor_coef Fsqd
_refine_ls_weighting_details 'w=1/[\s^2^(Fo^2^)+(0.0212P)^2^+4.0555P] where P=(Fo^2^+2Fc^2^)/3'
_refine_ls_weighting_scheme calc
_refine_ls_wR_factor_gt 0.05
_refine_ls_wR_factor_ref 0.052
_reflns_Friedel_coverage 0
_reflns_number_gt 7550
_reflns_number_total 8448
_reflns_threshold_expression 'I > 2\s(I)'
_cod_data_source_file c7dt02804k2.cif
_cod_data_source_block shelx6
_cod_original_sg_symbol_H-M 'P 21/n'
_cod_database_code 7044180
_shelx_estimated_absorpt_t_min 0.702
_shelx_estimated_absorpt_t_max 0.797

loop_
_symmetry_equiv_pos_as_xyz
'x, y, z'
'-x+1/2, y+1/2, -z+1/2'
'-x, -y, -z'
'x-1/2, -y-1/2, z-1/2'

loop_
_atom_site_label
_atom_site_type_symbol
_atom_site_fract_x
_atom_site_fract_y
_atom_site_fract_z
_atom_site_U_iso_or_equiv
_atom_site_adp_type
_atom_site_occupancy
_atom_site_site_symmetry_order
_atom_site_calc_flag
_atom_site_refinement_flags_posn
_atom_site_refinement_flags_adp
C1 C 0.55610(16) 0.1560(3) 0.51927(15) 0.0176(6) Uani 1 1 d . .
C2 C 0.62760(16) 0.1009(3) 0.53052(15) 0.0202(6) Uani 1 1 d . .
H2 H 0.6518 0.1229 0.4999 0.024 Uiso 1 1 calc R U
C3 C 0.62980(16) -0.0102(3) 0.62685(15) 0.0203(6) Uani 1 1 d . .
H3 H 0.6554 -0.0677 0.6646 0.024 Uiso 1 1 calc R U
C4 C 0.55852(16) 0.0420(3) 0.61901(14) 0.0169(6) Uani 1 1 d . .
C5 C 0.50773(16) 0.2432(3) 0.46393(15) 0.0170(6) Uani 1 1 d . .
C6 C 0.43642(16) 0.2820(3) 0.46496(15) 0.0175(6) Uani 1 1 d . .
C7 C 0.39080(17) 0.3678(3) 0.41435(15) 0.0198(6) Uani 1 1 d . .
H7 H 0.3438 0.3977 0.4157 0.024 Uiso 1 1 calc R U
C8 C 0.41236(16) 0.4120(3) 0.36064(15) 0.0192(6) Uani 1 1 d . .
C9 C 0.48198(16) 0.3665(3) 0.36019(15) 0.0200(6) Uani 1 1 d . .
H9 H 0.4968 0.393 0.3237 0.024 Uiso 1 1 calc R U
C10 C 0.52975(17) 0.2843(3) 0.41108(15) 0.0199(6) Uani 1 1 d . .
H10 H 0.5773 0.256 0.4101 0.024 Uiso 1 1 calc R U
C11 C 0.36463(17) 0.5075(3) 0.30403(15) 0.0214(6) Uani 1 1 d . .
C12 C 0.2944(2) 0.5602(4) 0.31435(18) 0.0371(9) Uani 1 1 d . .
H12A H 0.259 0.4875 0.3111 0.056 Uiso 1 1 calc R U
H12B H 0.2684 0.6257 0.2785 0.056 Uiso 1 1 calc R U
H12C H 0.3106 0.6014 0.3601 0.056 Uiso 1 1 calc R U
C13 C 0.3376(2) 0.4382(4) 0.23355(16) 0.0323(8) Uani 1 1 d . .
H13A H 0.3821 0.4016 0.2267 0.048 Uiso 1 1 calc R U
H13B H 0.3113 0.5018 0.1967 0.048 Uiso 1 1 calc R U
H13C H 0.302 0.367 0.2322 0.048 Uiso 1 1 calc R U
C14 C 0.41536(19) 0.6254(3) 0.30385(17) 0.0293(7) Uani 1 1 d . .
H14A H 0.4387 0.6624 0.3507 0.044 Uiso 1 1 calc R U
H14B H 0.3838 0.6928 0.2719 0.044 Uiso 1 1 calc R U
H14C H 0.4559 0.5964 0.2889 0.044 Uiso 1 1 calc R U
C15 C 0.51239(16) 0.0182(3) 0.66010(14) 0.0168(6) Uani 1 1 d . .
C16 C 0.43797(16) 0.0755(3) 0.63578(14) 0.0162(6) Uani 1 1 d . .
C17 C 0.39198(16) 0.0509(3) 0.67200(14) 0.0179(6) Uani 1 1 d . .
H17 H 0.3419 0.0883 0.6559 0.021 Uiso 1 1 calc R U
C18 C 0.41695(16) -0.0279(3) 0.73196(14) 0.0175(6) Uani 1 1 d . .
C19 C 0.49068(17) -0.0810(3) 0.75489(15) 0.0210(6) Uani 1 1 d . .
H19 H 0.5088 -0.1336 0.7956 0.025 Uiso 1 1 calc R U
C20 C 0.53804(17) -0.0589(3) 0.71974(14) 0.0190(6) Uani 1 1 d . .
H20 H 0.5881 -0.0962 0.7363 0.023 Uiso 1 1 calc R U
C21 C 0.36204(17) -0.0577(3) 0.76798(15) 0.0206(6) Uani 1 1 d . .
C22 C 0.30065(19) -0.1536(3) 0.72147(17) 0.0269(7) Uani 1 1 d . .
H22A H 0.2733 -0.1132 0.676 0.04 Uiso 1 1 calc R U
H22B H 0.2641 -0.1735 0.7428 0.04 Uiso 1 1 calc R U
H22C H 0.3254 -0.2351 0.716 0.04 Uiso 1 1 calc R U
C23 C 0.32332(18) 0.0684(3) 0.77795(16) 0.0236(7) Uani 1 1 d . .
H23A H 0.3627 0.1312 0.8056 0.035 Uiso 1 1 calc R U
H23B H 0.2894 0.0475 0.802 0.035 Uiso 1 1 calc R U
H23C H 0.293 0.1071 0.7326 0.035 Uiso 1 1 calc R U
C24 C 0.40328(19) -0.1207(3) 0.83951(16) 0.0278(7) Uani 1 1 d . .
H24A H 0.424 -0.2066 0.8342 0.042 Uiso 1 1 calc R U
H24B H 0.3668 -0.1323 0.8618 0.042 Uiso 1 1 calc R U
H24C H 0.4455 -0.0634 0.8682 0.042 Uiso 1 1 calc R U
C25 C 0.30944(16) 0.2472(3) 0.52391(14) 0.0157(6) Uani 1 1 d . .
C26 C 0.17110(16) 0.2084(3) 0.46641(15) 0.0176(6) Uani 1 1 d . .
C27 C 0.13509(17) 0.1660(3) 0.51005(15) 0.0197(6) Uani 1 1 d . .
C28 C 0.05894(17) 0.2019(3) 0.49253(16) 0.0240(7) Uani 1 1 d . .
H28 H 0.0334 0.1751 0.5214 0.029 Uiso 1 1 calc R U
C29 C 0.01968(18) 0.2756(3) 0.43438(17) 0.0272(7) Uani 1 1 d . .
H29 H -0.0325 0.2986 0.4233 0.033 Uiso 1 1 calc R U
C30 C 0.05623(17) 0.3164(3) 0.39170(16) 0.0240(7) Uani 1 1 d . .
H30 H 0.0287 0.3669 0.3514 0.029 Uiso 1 1 calc R U
C31 C 0.13260(17) 0.2839(3) 0.40749(15) 0.0193(6) Uani 1 1 d . .
C32 C 0.17779(18) 0.0890(3) 0.57483(16) 0.0268(7) Uani 1 1 d . .
H32A H 0.2083 0.1493 0.6118 0.04 Uiso 1 1 calc R U
H32B H 0.2119 0.0254 0.566 0.04 Uiso 1 1 calc R U
H32C H 0.141 0.042 0.5889 0.04 Uiso 1 1 calc R U
C33 C 0.17350(17) 0.3355(3) 0.36386(15) 0.0227(7) Uani 1 1 d . .
H33A H 0.1356 0.3671 0.3195 0.034 Uiso 1 1 calc R U
H33B H 0.2041 0.2648 0.3555 0.034 Uiso 1 1 calc R U
H33C H 0.2074 0.4082 0.3881 0.034 Uiso 1 1 calc R U
C34 C 0.35140(16) 0.4418(3) 0.59861(14) 0.0196(6) Uani 1 1 d . .
H34A H 0.3393 0.5356 0.5863 0.023 Uiso 1 1 calc R U
H34B H 0.4029 0.4233 0.5986 0.023 Uiso 1 1 calc R U
C35 C 0.35273(16) 0.4169(3) 0.67003(15) 0.0196(6) Uani 1 1 d . .
C36 C 0.41649(19) 0.4719(4) 0.78918(15) 0.0302(8) Uani 1 1 d . .
H36A H 0.4115 0.3785 0.8004 0.036 Uiso 1 1 calc R U
H36B H 0.3754 0.5233 0.7959 0.036 Uiso 1 1 calc R U
C37 C 0.49415(19) 0.5241(3) 0.83510(16) 0.0294(7) Uani 1 1 d . .
H37A H 0.5343 0.4688 0.8304 0.044 Uiso 1 1 calc R U
H37B H 0.4991 0.523 0.8834 0.044 Uiso 1 1 calc R U
H37C H 0.4997 0.6147 0.8215 0.044 Uiso 1 1 calc R U
N1 N 0.52502(13) 0.1233(2) 0.56519(12) 0.0169(5) Uani 1 1 d . .
N2 N 0.66326(14) 0.0183(3) 0.58279(13) 0.0222(6) Uani 1 1 d . .
N3 N 0.25095(14) 0.1750(3) 0.48364(13) 0.0180(5) Uani 1 1 d . .
N4 N 0.29488(15) 0.3599(3) 0.54759(13) 0.0186(5) Uani 1 1 d . .
O1 O 0.40993(12) 0.4838(2) 0.71761(10) 0.0234(5) Uani 1 1 d . .
O2 O 0.30830(13) 0.3469(2) 0.68182(11) 0.0276(5) Uani 1 1 d . .
F1 F 0.17803(12) 0.5549(2) 0.52259(13) 0.0483(6) Uani 1 1 d . .
F2 F 0.10411(18) 0.6765(3) 0.40268(16) 0.1032(13) Uani 1 1 d . .
F3 F 0.25458(16) 0.6420(2) 0.45020(13) 0.0596(7) Uani 1 1 d . .
F4 F 0.27190(13) 0.7605(2) 0.56259(10) 0.0479(6) Uani 1 1 d . .
F5 F 0.19637(12) 0.8823(2) 0.44681(11) 0.0440(5) Uani 1 1 d . .
F6 F 0.12103(15) 0.7934(2) 0.52036(19) 0.0769(10) Uani 1 1 d . .
Sb1 Sb 0.18559(2) 0.71847(2) 0.48298(2) 0.02496(6) Uani 1 1 d . .
Au1 Au 0.41824(2) 0.18876(2) 0.54657(2) 0.01496(4) Uani 1 1 d . .
H03 H 0.2594(19) 0.110(3) 0.4648(17) 0.023(9) Uiso 1 1 d . .
H04 H 0.2541(17) 0.382(3) 0.5377(15) 0.007(8) Uiso 1 1 d . .

loop_
_atom_site_aniso_label
_atom_site_aniso_U_11
_atom_site_aniso_U_22
_atom_site_aniso_U_33
_atom_site_aniso_U_23
_atom_site_aniso_U_13
_atom_site_aniso_U_12
C1 0.0139(14) 0.0195(15) 0.0201(14) -0.0046(12) 0.0073(12) -0.0030(12)
C2 0.0147(14) 0.0209(16) 0.0252(15) -0.0029(13) 0.0079(13) -0.0024(12)
C3 0.0156(14) 0.0200(16) 0.0234(15) 0.0017(13) 0.0056(12) 0.0021(12)
C4 0.0152(14) 0.0146(14) 0.0174(14) -0.0028(12) 0.0026(12) -0.0013(12)
C5 0.0127(13) 0.0158(14) 0.0219(15) -0.0023(12) 0.0062(12) -0.0026(12)
C6 0.0163(14) 0.0205(16) 0.0172(14) -0.0003(12) 0.0083(12) -0.0062(12)
C7 0.0180(14) 0.0235(16) 0.0196(14) 0.0025(13) 0.0090(13) 0.0027(13)
C8 0.0174(14) 0.0206(16) 0.0181(14) -0.0001(13) 0.0054(12) -0.0026(12)
C9 0.0189(15) 0.0227(16) 0.0195(14) 0.0001(13) 0.0085(13) -0.0042(13)
C10 0.0151(14) 0.0221(16) 0.0237(15) -0.0045(13) 0.0091(13) -0.0040(12)
C11 0.0201(15) 0.0252(17) 0.0180(14) 0.0035(13) 0.0063(12) -0.0006(13)
C12 0.0335(19) 0.047(2) 0.0352(19) 0.0192(18) 0.0186(17) 0.0158(17)
C13 0.0314(19) 0.036(2) 0.0233(16) -0.0010(15) 0.0040(15) -0.0056(16)
C14 0.0284(18) 0.0257(18) 0.0270(17) 0.0055(15) 0.0035(15) -0.0022(15)
C15 0.0144(13) 0.0163(14) 0.0185(14) -0.0012(12) 0.0052(12) 0.0016(12)
C16 0.0161(14) 0.0139(14) 0.0149(13) 0.0019(11) 0.0020(11) -0.0004(11)
C17 0.0145(14) 0.0179(15) 0.0188(14) -0.0016(12) 0.0039(12) 0.0020(12)
C18 0.0209(15) 0.0136(14) 0.0182(14) -0.0016(12) 0.0079(12) -0.0017(12)
C19 0.0224(15) 0.0187(15) 0.0188(14) 0.0032(13) 0.0047(13) 0.0020(13)
C20 0.0176(15) 0.0155(15) 0.0204(14) -0.0021(12) 0.0036(12) 0.0014(12)
C21 0.0205(15) 0.0211(16) 0.0212(15) 0.0018(13) 0.0091(13) 0.0018(13)
C22 0.0320(18) 0.0244(17) 0.0286(17) -0.0030(14) 0.0164(15) -0.0068(14)
C23 0.0288(17) 0.0225(16) 0.0230(15) 0.0014(13) 0.0139(14) 0.0010(14)
C24 0.0304(18) 0.0289(18) 0.0276(17) 0.0108(15) 0.0152(15) 0.0072(15)
C25 0.0142(14) 0.0205(15) 0.0141(13) 0.0058(12) 0.0073(12) 0.0032(12)
C26 0.0138(14) 0.0185(15) 0.0185(14) -0.0031(12) 0.0043(12) 0.0001(12)
C27 0.0176(14) 0.0188(16) 0.0205(15) -0.0015(12) 0.0050(12) -0.0005(12)
C28 0.0169(15) 0.0312(18) 0.0253(16) 0.0008(14) 0.0097(13) -0.0009(13)
C29 0.0151(15) 0.0322(19) 0.0327(18) 0.0001(15) 0.0077(14) 0.0017(14)
C30 0.0164(15) 0.0261(17) 0.0248(16) 0.0056(14) 0.0030(13) 0.0034(13)
C31 0.0160(14) 0.0197(16) 0.0209(15) -0.0011(12) 0.0058(12) -0.0021(12)
C32 0.0234(16) 0.0342(19) 0.0225(16) 0.0019(15) 0.0086(14) 0.0023(15)
C33 0.0190(15) 0.0272(17) 0.0197(15) 0.0008(13) 0.0052(13) -0.0005(13)
C34 0.0148(14) 0.0204(16) 0.0226(15) -0.0017(13) 0.0064(12) -0.0012(12)
C35 0.0161(14) 0.0178(15) 0.0245(15) -0.0008(13) 0.0075(13) 0.0018(12)
C36 0.0318(18) 0.041(2) 0.0200(15) -0.0024(15) 0.0119(14) -0.0063(16)
C37 0.0320(18) 0.0319(19) 0.0224(16) -0.0032(15) 0.0087(15) -0.0009(15)
N1 0.0135(11) 0.0171(13) 0.0183(12) -0.0013(10) 0.0044(10) 0.0003(10)
N2 0.0156(12) 0.0222(14) 0.0297(14) -0.0025(12) 0.0096(11) 0.0007(11)
N3 0.0126(12) 0.0204(14) 0.0195(12) -0.0035(11) 0.0046(10) 0.0020(10)
N4 0.0113(12) 0.0216(14) 0.0224(13) -0.0014(11) 0.0061(11) 0.0016(11)
O1 0.0246(11) 0.0282(12) 0.0190(10) -0.0039(9) 0.0103(9) -0.0062(10)
O2 0.0284(12) 0.0299(13) 0.0274(12) -0.0030(10) 0.0142(10) -0.0104(10)
F1 0.0393(12) 0.0304(12) 0.0811(17) 0.0140(12) 0.0299(12) 0.0082(10)
F2 0.078(2) 0.079(2) 0.077(2) 0.0061(17) -0.0508(17) -0.0307(17)
F3 0.092(2) 0.0451(14) 0.0717(17) -0.0125(13) 0.0645(16) 0.0034(14)
F4 0.0419(13) 0.0613(15) 0.0276(11) -0.0084(11) -0.0004(10) -0.0104(12)
F5 0.0379(12) 0.0335(12) 0.0575(14) 0.0134(11) 0.0153(11) 0.0005(10)
F6 0.0628(17) 0.0363(14) 0.173(3) 0.0019(16) 0.090(2) 0.0057(12)
Sb1 0.01654(10) 0.02465(12) 0.02979(12) -0.00281(9) 0.00483(9) -0.00085(9)
Au1 0.01116(6) 0.01801(6) 0.01519(6) 0.00113(4) 0.00458(4) 0.00109(4)

loop_
_atom_type_symbol
_atom_type_description
_atom_type_scat_dispersion_real
_atom_type_scat_dispersion_imag
_atom_type_scat_source
C C 0.0033 0.0016 'International Tables Vol C Tables 4.2.6.8 and 6.1.1.4'
H H 0 0 'International Tables Vol C Tables 4.2.6.8 and 6.1.1.4'
N N 0.0061 0.0033 'International Tables Vol C Tables 4.2.6.8 and 6.1.1.4'
O O 0.0106 0.006 'International Tables Vol C Tables 4.2.6.8 and 6.1.1.4'
F F 0.0171 0.0103 'International Tables Vol C Tables 4.2.6.8 and 6.1.1.4'
Sb Sb -0.5866 1.5461 'International Tables Vol C Tables 4.2.6.8 and 6.1.1.4'
Au Au -2.0133 8.8022 'International Tables Vol C Tables 4.2.6.8 and 6.1.1.4'

loop_
_geom_angle_atom_site_label_1
_geom_angle_atom_site_label_2
_geom_angle_atom_site_label_3
_geom_angle
N1 C1 C2 116.3(3)
N1 C1 C5 113.8(2)
C2 C1 C5 129.9(3)
N2 C2 C1 122.4(3)
N2 C2 H2 118.8
C1 C2 H2 118.8
N2 C3 C4 122.0(3)
N2 C3 H3 119
C4 C3 H3 119
N1 C4 C3 116.7(3)
N1 C4 C15 113.8(2)
C3 C4 C15 129.5(3)
C10 C5 C6 120.8(3)
C10 C5 C1 121.7(3)
C6 C5 C1 117.5(2)
C7 C6 C5 118.4(3)
C7 C6 Au1 131.2(2)
C5 C6 Au1 110.4(2)
C6 C7 C8 121.6(3)
C6 C7 H7 119.2
C8 C7 H7 119.2
C9 C8 C7 117.8(3)
C9 C8 C11 118.5(3)
C7 C8 C11 123.8(3)
C10 C9 C8 121.9(3)
C10 C9 H9 119.1
C8 C9 H9 119.1
C9 C10 C5 119.3(3)
C9 C10 H10 120.3
C5 C10 H10 120.3
C12 C11 C8 113.3(2)
C12 C11 C13 108.5(3)
C8 C11 C13 109.4(3)
C12 C11 C14 107.8(3)
C8 C11 C14 108.6(2)
C13 C11 C14 109.2(3)
C11 C12 H12A 109.5
C11 C12 H12B 109.5
H12A C12 H12B 109.5
C11 C12 H12C 109.5
H12A C12 H12C 109.5
H12B C12 H12C 109.5
C11 C13 H13A 109.5
C11 C13 H13B 109.5
H13A C13 H13B 109.5
C11 C13 H13C 109.5
H13A C13 H13C 109.5
H13B C13 H13C 109.5
C11 C14 H14A 109.5
C11 C14 H14B 109.5
H14A C14 H14B 109.5
C11 C14 H14C 109.5
H14A C14 H14C 109.5
H14B C14 H14C 109.5
C20 C15 C16 120.1(3)
C20 C15 C4 122.9(3)
C16 C15 C4 117.0(2)
C17 C16 C15 118.4(3)
C17 C16 Au1 131.1(2)
C15 C16 Au1 110.50(19)
C16 C17 C18 122.1(3)
C16 C17 H17 119
C18 C17 H17 119
C19 C18 C17 118.0(3)
C19 C18 C21 122.1(3)
C17 C18 C21 119.8(3)
C20 C19 C18 121.5(3)
C20 C19 H19 119.3
C18 C19 H19 119.3
C19 C20 C15 120.0(3)
C19 C20 H20 120
C15 C20 H20 120
C23 C21 C18 110.7(2)
C23 C21 C24 107.6(2)
C18 C21 C24 112.4(2)
C23 C21 C22 109.6(3)
C18 C21 C22 107.5(2)
C24 C21 C22 109.0(3)
C21 C22 H22A 109.5
C21 C22 H22B 109.5
H22A C22 H22B 109.5
C21 C22 H22C 109.5
H22A C22 H22C 109.5
H22B C22 H22C 109.5
C21 C23 H23A 109.5
C21 C23 H23B 109.5
H23A C23 H23B 109.5
C21 C23 H23C 109.5
H23A C23 H23C 109.5
H23B C23 H23C 109.5
C21 C24 H24A 109.5
C21 C24 H24B 109.5
H24A C24 H24B 109.5
C21 C24 H24C 109.5
H24A C24 H24C 109.5
H24B C24 H24C 109.5
N4 C25 N3 118.5(3)
N4 C25 Au1 120.8(2)
N3 C25 Au1 120.7(2)
C31 C26 C27 121.9(3)
C31 C26 N3 118.8(3)
C27 C26 N3 119.2(3)
C28 C27 C26 117.6(3)
C28 C27 C32 120.8(3)
C26 C27 C32 121.6(3)
C29 C28 C27 121.5(3)
C29 C28 H28 119.3
C27 C28 H28 119.3
C28 C29 C30 120.1(3)
C28 C29 H29 119.9
C30 C29 H29 119.9
C31 C30 C29 120.5(3)
C31 C30 H30 119.8
C29 C30 H30 119.8
C30 C31 C26 118.4(3)
C30 C31 C33 120.4(3)
C26 C31 C33 121.1(3)
C27 C32 H32A 109.5
C27 C32 H32B 109.5
H32A C32 H32B 109.5
C27 C32 H32C 109.5
H32A C32 H32C 109.5
H32B C32 H32C 109.5
C31 C33 H33A 109.5
C31 C33 H33B 109.5
H33A C33 H33B 109.5
C31 C33 H33C 109.5
H33A C33 H33C 109.5
H33B C33 H33C 109.5
N4 C34 C35 111.1(2)
N4 C34 H34A 109.4
C35 C34 H34A 109.4
N4 C34 H34B 109.4
C35 C34 H34B 109.4
H34A C34 H34B 108
O2 C35 O1 125.1(3)
O2 C35 C34 124.3(3)
O1 C35 C34 110.6(2)
O1 C36 C37 107.4(3)
O1 C36 H36A 110.2
C37 C36 H36A 110.2
O1 C36 H36B 110.2
C37 C36 H36B 110.2
H36A C36 H36B 108.5
C36 C37 H37A 109.5
C36 C37 H37B 109.5
H37A C37 H37B 109.5
C36 C37 H37C 109.5
H37A C37 H37C 109.5
H37B C37 H37C 109.5
C4 N1 C1 123.9(2)
C4 N1 Au1 118.32(18)
C1 N1 Au1 117.56(19)
C2 N2 C3 118.7(2)
C25 N3 C26 124.0(3)
C25 N3 H03 119(2)
C26 N3 H03 117(2)
C25 N4 C34 125.2(3)
C25 N4 H04 120(2)
C34 N4 H04 114(2)
C35 O1 C36 116.4(2)
F2 Sb1 F6 91.66(17)
F2 Sb1 F3 91.22(16)
F6 Sb1 F3 176.91(14)
F2 Sb1 F4 177.21(15)
F6 Sb1 F4 90.97(13)
F3 Sb1 F4 86.17(11)
F2 Sb1 F5 91.14(12)
F6 Sb1 F5 90.02(10)
F3 Sb1 F5 91.05(10)
F4 Sb1 F5 87.93(10)
F2 Sb1 F1 91.06(12)
F6 Sb1 F1 89.98(10)
F3 Sb1 F1 88.84(10)
F4 Sb1 F1 89.87(10)
F5 Sb1 F1 177.80(10)
C25 Au1 N1 176.98(11)
C25 Au1 C6 98.76(11)
N1 Au1 C6 80.56(10)
C25 Au1 C16 100.44(11)
N1 Au1 C16 80.26(10)
C6 Au1 C16 160.80(11)

loop_
_geom_bond_atom_site_label_1
_geom_bond_atom_site_label_2
_geom_bond_distance
C1 N1 1.351(3)
C1 C2 1.394(4)
C1 C5 1.462(4)
C2 N2 1.335(4)
C2 H2 0.95
C3 N2 1.339(4)
C3 C4 1.396(4)
C3 H3 0.95
C4 N1 1.341(4)
C4 C15 1.465(4)
C5 C10 1.392(4)
C5 C6 1.412(4)
C6 C7 1.383(4)
C6 Au1 2.098(3)
C7 C8 1.412(4)
C7 H7 0.95
C8 C9 1.398(4)
C8 C11 1.525(4)
C9 C10 1.377(4)
C9 H9 0.95
C10 H10 0.95
C11 C12 1.523(4)
C11 C13 1.533(4)
C11 C14 1.535(4)
C12 H12A 0.98
C12 H12B 0.98
C12 H12C 0.98
C13 H13A 0.98
C13 H13B 0.98
C13 H13C 0.98
C14 H14A 0.98
C14 H14B 0.98
C14 H14C 0.98
C15 C20 1.392(4)
C15 C16 1.419(4)
C16 C17 1.382(4)
C16 Au1 2.102(3)
C17 C18 1.407(4)
C17 H17 0.95
C18 C19 1.392(4)
C18 C21 1.533(4)
C19 C20 1.382(4)
C19 H19 0.95
C20 H20 0.95
C21 C23 1.529(4)
C21 C24 1.534(4)
C21 C22 1.536(4)
C22 H22A 0.98
C22 H22B 0.98
C22 H22C 0.98
C23 H23A 0.98
C23 H23B 0.98
C23 H23C 0.98
C24 H24A 0.98
C24 H24B 0.98
C24 H24C 0.98
C25 N4 1.319(4)
C25 N3 1.320(4)
C25 Au1 2.010(3)
C26 C31 1.394(4)
C26 C27 1.404(4)
C26 N3 1.447(4)
C27 C28 1.387(4)
C27 C32 1.500(4)
C28 C29 1.375(4)
C28 H28 0.95
C29 C30 1.390(4)
C29 H29 0.95
C30 C31 1.388(4)
C30 H30 0.95
C31 C33 1.504(4)
C32 H32A 0.98
C32 H32B 0.98
C32 H32C 0.98
C33 H33A 0.98
C33 H33B 0.98
C33 H33C 0.98
C34 N4 1.443(4)
C34 C35 1.510(4)
C34 H34A 0.99
C34 H34B 0.99
C35 O2 1.197(3)
C35 O1 1.334(4)
C36 O1 1.462(3)
C36 C37 1.502(4)
C36 H36A 0.99
C36 H36B 0.99
C37 H37A 0.98
C37 H37B 0.98
C37 H37C 0.98
N1 Au1 2.012(2)
N3 H03 0.81(3)
N4 H04 0.75(3)
F1 Sb1 1.888(2)
F2 Sb1 1.833(2)
F3 Sb1 1.864(2)
F4 Sb1 1.871(2)
F5 Sb1 1.872(2)
F6 Sb1 1.852(2)

loop_
_geom_torsion_atom_site_label_1
_geom_torsion_atom_site_label_2
_geom_torsion_atom_site_label_3
_geom_torsion_atom_site_label_4
_geom_torsion
N1 C1 C2 N2 1.2(4)
C5 C1 C2 N2 -177.4(3)
N2 C3 C4 N1 -0.4(4)
N2 C3 C4 C15 177.5(3)
N1 C1 C5 C10 -178.4(3)
C2 C1 C5 C10 0.3(5)
N1 C1 C5 C6 0.1(4)
C2 C1 C5 C6 178.8(3)
C10 C5 C6 C7 -3.6(4)
C1 C5 C6 C7 178.0(3)
C10 C5 C6 Au1 175.0(2)
C1 C5 C6 Au1 -3.5(3)
C5 C6 C7 C8 2.9(4)
Au1 C6 C7 C8 -175.3(2)
C6 C7 C8 C9 -0.2(4)
C6 C7 C8 C11 -179.4(3)
C7 C8 C9 C10 -1.9(4)
C11 C8 C9 C10 177.4(3)
C8 C9 C10 C5 1.2(5)
C6 C5 C10 C9 1.6(4)
C1 C5 C10 C9 180.0(3)
C9 C8 C11 C12 -174.2(3)
C7 C8 C11 C12 4.9(4)
C9 C8 C11 C13 64.5(4)
C7 C8 C11 C13 -116.3(3)
C9 C8 C11 C14 -54.5(4)
C7 C8 C11 C14 124.7(3)
N1 C4 C15 C20 -177.3(3)
C3 C4 C15 C20 4.7(5)
N1 C4 C15 C16 4.0(4)
C3 C4 C15 C16 -173.9(3)
C20 C15 C16 C17 -1.0(4)
C4 C15 C16 C17 177.7(3)
C20 C15 C16 Au1 178.7(2)
C4 C15 C16 Au1 -2.6(3)
C15 C16 C17 C18 0.4(4)
Au1 C16 C17 C18 -179.2(2)
C16 C17 C18 C19 0.5(4)
C16 C17 C18 C21 -176.9(3)
C17 C18 C19 C20 -0.7(4)
C21 C18 C19 C20 176.5(3)
C18 C19 C20 C15 0.1(4)
C16 C15 C20 C19 0.8(4)
C4 C15 C20 C19 -177.8(3)
C19 C18 C21 C23 134.6(3)
C17 C18 C21 C23 -48.1(4)
C19 C18 C21 C24 14.2(4)
C17 C18 C21 C24 -168.6(3)
C19 C18 C21 C22 -105.8(3)
C17 C18 C21 C22 71.5(3)
C31 C26 C27 C28 0.0(4)
N3 C26 C27 C28 178.8(3)
C31 C26 C27 C32 -177.6(3)
N3 C26 C27 C32 1.2(4)
C26 C27 C28 C29 0.5(5)
C32 C27 C28 C29 178.2(3)
C27 C28 C29 C30 -0.3(5)
C28 C29 C30 C31 -0.3(5)
C29 C30 C31 C26 0.8(5)
C29 C30 C31 C33 -176.0(3)
C27 C26 C31 C30 -0.7(4)
N3 C26 C31 C30 -179.5(3)
C27 C26 C31 C33 176.2(3)
N3 C26 C31 C33 -2.6(4)
N4 C34 C35 O2 -6.0(4)
N4 C34 C35 O1 174.1(2)
C3 C4 N1 C1 0.2(4)
C15 C4 N1 C1 -178.1(3)
C3 C4 N1 Au1 174.8(2)
C15 C4 N1 Au1 -3.5(3)
C2 C1 N1 C4 -0.5(4)
C5 C1 N1 C4 178.3(3)
C2 C1 N1 Au1 -175.2(2)
C5 C1 N1 Au1 3.7(3)
C1 C2 N2 C3 -1.5(4)
C4 C3 N2 C2 1.1(4)
N4 C25 N3 C26 -3.3(4)
Au1 C25 N3 C26 178.3(2)
C31 C26 N3 C25 90.6(4)
C27 C26 N3 C25 -88.2(4)
N3 C25 N4 C34 171.9(3)
Au1 C25 N4 C34 -9.7(4)
C35 C34 N4 C25 -97.2(3)
O2 C35 O1 C36 -1.7(4)
C34 C35 O1 C36 178.2(3)
C37 C36 O1 C35 165.8(3)
